data_7238372
loop_
_publ_author_name
'Ding, Yan'
'Meng, Jing-Xin'
'Chen, Wei-Lin'
'Wang, En-Bo'

_publ_section_title
;
 Controllable assembly of four new POM-based supramolecular compounds by
 altering the POM secondary building units from pseudo-Keggin to classical
 Keggin
;
_journal_issue 7
_journal_name_full CrystEngComm
_journal_page_first 2687
_journal_paper_doi 10.1039/c0ce00967a
_journal_volume 13
_journal_year 2011
_chemical_formula_sum 'C56 H64 Cu Mo9 N16 O46 P V5'
_chemical_formula_weight 2909.90
_space_group_IT_number 88
_space_group_name_Hall '-I 4ad'
_space_group_name_H-M_alt 'I 41/a :2'
_symmetry_cell_setting tetragonal
_symmetry_space_group_name_H-M 'I 41/a :2'
_atom_sites_solution_hydrogens geom
_atom_sites_solution_primary direct
_atom_sites_solution_secondary difmap
_audit_creation_method SHELXL-97
_cell_angle_alpha 90.00
_cell_angle_beta 90.00
_cell_angle_gamma 90.00
_cell_formula_units_Z 4
_cell_length_a 22.878(9)
_cell_length_b 22.878(9)
_cell_length_c 15.853(3)
_cell_measurement_reflns_used 30123
_cell_measurement_temperature 150(2)
_cell_measurement_theta_max 25.00
_cell_measurement_theta_min 3.13
_cell_volume 8298(5)
_computing_structure_refinement 'SHELXL-97 (Sheldrick, 1997)'
_computing_structure_solution 'SHELXS-97 (Sheldrick, 1990)'
_diffrn_ambient_temperature 150(2)
_diffrn_detector_area_resol_mean 0.01
_diffrn_measured_fraction_theta_full 0.989
_diffrn_measured_fraction_theta_max 0.989
_diffrn_measurement_device_type 'Rigaku R-AXIS RAPID IP'
_diffrn_measurement_method Oscillation
_diffrn_radiation_monochromator graphite
_diffrn_radiation_source 'Rotation anode'
_diffrn_radiation_type MoK\a
_diffrn_radiation_wavelength 0.71073
_diffrn_reflns_av_R_equivalents 0.1079
_diffrn_reflns_av_sigmaI/netI 0.0637
_diffrn_reflns_limit_h_max 27
_diffrn_reflns_limit_h_min -27
_diffrn_reflns_limit_k_max 27
_diffrn_reflns_limit_k_min -27
_diffrn_reflns_limit_l_max 18
_diffrn_reflns_limit_l_min -18
_diffrn_reflns_number 30123
_diffrn_reflns_theta_full 25.00
_diffrn_reflns_theta_max 25.00
_diffrn_reflns_theta_min 3.13
_diffrn_standards_decay_% none
_diffrn_standards_interval_count 0
_diffrn_standards_interval_time 0
_diffrn_standards_number 0
_exptl_absorpt_coefficient_mu 2.222
_exptl_absorpt_correction_T_max 0.717
_exptl_absorpt_correction_T_min 0.677
_exptl_absorpt_correction_type multi-scan
_exptl_absorpt_process_details 'ABSCOR by T.Higashi 8 March, 1995'
_exptl_crystal_colour black
_exptl_crystal_density_diffrn 2.329
_exptl_crystal_density_method 'not measured'
_exptl_crystal_description block
_exptl_crystal_F_000 5668
_exptl_crystal_size_max 0.18
_exptl_crystal_size_mid 0.17
_exptl_crystal_size_min 0.15
_refine_diff_density_max 1.314
_refine_diff_density_min -0.838
_refine_diff_density_rms 0.170
_refine_ls_extinction_method none
_refine_ls_goodness_of_fit_ref 1.046
_refine_ls_hydrogen_treatment constr
_refine_ls_matrix_type full
_refine_ls_number_parameters 312
_refine_ls_number_reflns 3615
_refine_ls_number_restraints 24
_refine_ls_restrained_S_all 1.049
_refine_ls_R_factor_all 0.0818
_refine_ls_R_factor_gt 0.0534
_refine_ls_shift/su_max 0.000
_refine_ls_shift/su_mean 0.000
_refine_ls_structure_factor_coef Fsqd
_refine_ls_weighting_details 'calc w=1/[\s^2^(Fo^2^)+(0.0568P)^2^+99.3228P] where P=(Fo^2^+2Fc^2^)/3'
_refine_ls_weighting_scheme calc
_refine_ls_wR_factor_gt 0.1234
_refine_ls_wR_factor_ref 0.1369
_reflns_number_gt 2577
_reflns_number_total 3615
_reflns_threshold_expression >2sigma(I)
_cod_data_source_file c0ce00967a.txt
_cod_data_source_block 1
_cod_depositor_comments
;
The following automatic conversions were performed:

data item '_symmetry_cell_setting' value 'Tetragonal' was changed to
'tetragonal' in accordance with the
/home/saulius/struct/COD-crude-data/automatic-downloads/DataCite-retrospective/RSC/depositions/lib/dictionaries/cif_core.dic
dictionary named 'cif_core.dic' version 2.4.2 last updated on
2011-04-26.

Automatic conversion script
Id: cif_fix_values 6909 2019-04-08 15:41:33Z antanas 
;
_cod_original_sg_symbol_H-M 'I 41/a'
_cod_database_code 7238372

loop_
_symmetry_equiv_pos_as_xyz
'x, y, z'
'-y+3/4, x+1/4, z+1/4'
'-x+1/2, -y, z+1/2'
'y+3/4, -x+3/4, z+3/4'
'x+1/2, y+1/2, z+1/2'
'-y+5/4, x+3/4, z+3/4'
'-x+1, -y+1/2, z+1'
'y+5/4, -x+5/4, z+5/4'
'-x, -y, -z'
'y-3/4, -x-1/4, -z-1/4'
'x-1/2, y, -z-1/2'
'-y-3/4, x-3/4, -z-3/4'
'-x+1/2, -y+1/2, -z+1/2'
'y-1/4, -x+1/4, -z+1/4'
'x, y+1/2, -z'
'-y-1/4, x-1/4, -z-1/4'

loop_
_atom_site_label
_atom_site_type_symbol
_atom_site_fract_x
_atom_site_fract_y
_atom_site_fract_z
_atom_site_U_iso_or_equiv
_atom_site_adp_type
_atom_site_occupancy
_atom_site_symmetry_multiplicity
_atom_site_calc_flag
_atom_site_refinement_flags
Cu1 Cu 0.0000 0.2500 0.1250 0.0129(4) Uani 1 4 d S
Mo1 Mo 0.06323(3) 0.34571(3) 0.47619(5) 0.0194(2) Uani 1 1 d .
Mo2 Mo 0.10101(3) 0.19349(3) 0.47473(5) 0.0174(2) Uani 1 1 d .
Mo3 Mo 0.15300(4) 0.28722(5) 0.62037(8) 0.0190(3) Uani 0.25 1 d P
V2 V 0.15300(4) 0.28722(5) 0.62037(8) 0.0190(3) Uani 0.75 1 d P
V1 V 0.0000 0.2500 0.37426(13) 0.0188(4) Uani 1 2 d S
P1 P 0.0000 0.2500 0.6250 0.0147(8) Uani 1 4 d S
O1 O 0.0000 0.2500 0.2734(5) 0.0202(17) Uani 1 2 d S
O2 O 0.0864(2) 0.1373(2) 0.5517(4) 0.0239(14) Uani 1 1 d .
O3 O 0.0534(2) 0.2638(2) 0.5695(4) 0.0210(13) Uani 1 1 d .
O4 O 0.0254(2) 0.3902(2) 0.5517(4) 0.0240(14) Uani 1 1 d .
O5 O 0.1594(2) 0.2302(2) 0.5301(4) 0.0257(14) Uani 1 1 d .
O6 O 0.1334(2) 0.3414(2) 0.5291(4) 0.0250(14) Uani 1 1 d .
O7 O 0.1368(2) 0.1590(3) 0.3967(4) 0.0275(15) Uani 1 1 d .
O8 O 0.0782(2) 0.3913(2) 0.3947(4) 0.0208(13) Uani 1 1 d .
O9 O 0.0801(2) 0.2692(2) 0.4124(4) 0.0216(13) Uani 1 1 d .
O10 O -0.0171(2) 0.3201(2) 0.4337(4) 0.0206(13) Uani 1 1 d .
O11 O 0.2200(2) 0.3047(2) 0.6377(4) 0.0268(14) Uani 1 1 d .
N1 N 0.0769(3) 0.2052(3) 0.1272(5) 0.0196(15) Uani 1 1 d .
N3 N 0.2414(3) -0.1440(3) 0.0923(5) 0.0264(18) Uani 1 1 d .
N5 N 0.1588(3) 0.1616(3) 0.0877(5) 0.0221(16) Uani 1 1 d U
N7 N 0.1860(4) -0.2187(4) 0.0820(7) 0.048(2) Uani 1 1 d .
C1 C 0.2580(4) -0.0364(4) 0.1024(6) 0.023(2) Uani 1 1 d .
C2 C 0.2782(4) -0.0978(4) 0.1277(7) 0.031(2) Uani 1 1 d .
H2A H 0.3181 -0.1035 0.1087 0.038 Uiso 1 1 calc R
H2B H 0.2779 -0.1009 0.1887 0.038 Uiso 1 1 calc R
C3 C 0.2148(4) -0.1863(4) 0.1353(8) 0.044(3) Uani 1 1 d .
H3A H 0.2166 -0.1918 0.1933 0.053 Uiso 1 1 calc R
C6 C 0.1129(4) 0.1988(5) 0.1965(7) 0.036(2) Uani 1 1 d U
H6A H 0.1045 0.2110 0.2512 0.043 Uiso 1 1 calc R
C8 C 0.1068(3) 0.1823(3) 0.0633(6) 0.022(2) Uani 1 1 d .
H8A H 0.0932 0.1809 0.0081 0.027 Uiso 1 1 calc R
C10 C 0.1951(5) -0.1986(5) 0.0024(8) 0.049(3) Uani 1 1 d .
H10A H 0.1800 -0.2145 -0.0470 0.059 Uiso 1 1 calc R
C12 C 0.1997(4) -0.0250(4) 0.0865(7) 0.028(2) Uani 1 1 d U
H12A H 0.1721 -0.0547 0.0909 0.034 Uiso 1 1 calc R
C14 C 0.2979(4) 0.0081(4) 0.0985(6) 0.025(2) Uani 1 1 d .
H14A H 0.3371 0.0004 0.1096 0.030 Uiso 1 1 calc R
C15 C 0.1632(4) 0.1715(5) 0.1710(7) 0.041(3) Uani 1 1 d .
H15A H 0.1947 0.1617 0.2052 0.049 Uiso 1 1 calc R
C17 C 0.2808(3) 0.0637(4) 0.0784(6) 0.026(2) Uani 1 1 d .
H17A H 0.3083 0.0936 0.0763 0.032 Uiso 1 1 calc R
C18 C 0.2295(5) -0.1521(4) 0.0083(8) 0.041(3) Uani 1 1 d .
H18A H 0.2430 -0.1292 -0.0361 0.049 Uiso 1 1 calc R
C23 C 0.1826(4) 0.0311(4) 0.0640(6) 0.028(2) Uani 1 1 d .
H23A H 0.1436 0.0384 0.0508 0.034 Uiso 1 1 calc R
C25 C 0.2222(3) 0.0759(3) 0.0609(5) 0.0199(18) Uani 1 1 d .
C26 C 0.2038(4) 0.1369(4) 0.0338(6) 0.026(2) Uani 1 1 d .
H26A H 0.2377 0.1624 0.0345 0.031 Uiso 1 1 calc R
H26B H 0.1894 0.1353 -0.0237 0.031 Uiso 1 1 calc R
O1W O 0.3096(5) 0.2038(5) 0.1761(9) 0.077(4) Uani 0.75 1 d PU
O2W O 0.2390(19) 0.2834(15) 0.176(3) 0.082(12) Uani 0.25 1 d P

loop_
_atom_site_aniso_label
_atom_site_aniso_U_11
_atom_site_aniso_U_22
_atom_site_aniso_U_33
_atom_site_aniso_U_23
_atom_site_aniso_U_13
_atom_site_aniso_U_12
Cu1 0.0124(6) 0.0124(6) 0.0138(11) 0.000 0.000 0.000
Mo1 0.0215(4) 0.0177(4) 0.0191(5) 0.0027(3) 0.0025(3) -0.0019(3)
Mo2 0.0175(4) 0.0165(4) 0.0183(5) -0.0006(3) 0.0023(3) 0.0033(3)
Mo3 0.0134(5) 0.0192(6) 0.0245(7) 0.0011(5) -0.0002(5) -0.0016(4)
V2 0.0134(5) 0.0192(6) 0.0245(7) 0.0011(5) -0.0002(5) -0.0016(4)
V1 0.0202(10) 0.0212(10) 0.0149(12) 0.000 0.000 0.0008(8)
P1 0.0136(12) 0.0136(12) 0.017(2) 0.000 0.000 0.000
O1 0.020(4) 0.020(4) 0.020(5) 0.000 0.000 0.000(3)
O2 0.016(3) 0.029(3) 0.027(4) 0.012(3) -0.002(2) -0.001(2)
O3 0.018(3) 0.015(3) 0.030(4) 0.003(2) -0.002(3) -0.001(2)
O4 0.018(3) 0.024(3) 0.030(4) -0.010(3) 0.003(3) -0.004(2)
O5 0.026(3) 0.019(3) 0.032(4) 0.001(3) -0.012(3) 0.007(2)
O6 0.034(3) 0.018(3) 0.023(4) 0.005(3) -0.008(3) 0.002(3)
O7 0.023(3) 0.031(3) 0.028(4) -0.002(3) 0.000(3) 0.016(3)
O8 0.023(3) 0.023(3) 0.017(4) 0.006(2) -0.001(2) -0.003(2)
O9 0.025(3) 0.018(3) 0.022(4) -0.001(2) -0.007(3) 0.006(2)
O10 0.014(3) 0.019(3) 0.029(4) -0.009(3) 0.006(2) -0.003(2)
O11 0.020(3) 0.026(3) 0.034(4) -0.003(3) 0.000(3) -0.003(3)
N1 0.022(3) 0.017(3) 0.020(4) -0.005(3) 0.003(3) -0.002(3)
N3 0.021(4) 0.023(4) 0.036(5) 0.009(3) 0.009(3) 0.007(3)
N5 0.022(3) 0.022(3) 0.022(4) -0.001(3) 0.006(3) 0.005(3)
N7 0.043(5) 0.041(5) 0.060(8) -0.001(5) 0.017(5) -0.007(4)
C1 0.023(4) 0.024(4) 0.021(6) 0.002(4) -0.001(4) 0.004(4)
C2 0.038(5) 0.025(5) 0.031(6) -0.002(4) -0.014(5) 0.009(4)
C3 0.044(6) 0.036(6) 0.053(8) 0.004(5) 0.027(6) 0.003(5)
C6 0.033(5) 0.055(5) 0.019(5) -0.007(4) -0.010(4) 0.021(4)
C8 0.023(4) 0.016(4) 0.028(6) 0.005(4) -0.004(4) 0.007(3)
C10 0.053(7) 0.035(6) 0.058(9) -0.010(6) -0.005(6) 0.001(5)
C12 0.021(4) 0.022(4) 0.042(6) 0.002(4) 0.003(4) -0.006(3)
C14 0.017(4) 0.035(5) 0.022(6) -0.001(4) -0.003(3) 0.009(4)
C15 0.036(6) 0.062(7) 0.025(7) 0.002(5) -0.010(5) 0.025(5)
C17 0.015(4) 0.032(5) 0.032(6) -0.002(4) 0.002(4) -0.001(4)
C18 0.043(6) 0.039(6) 0.042(8) -0.004(5) -0.003(5) -0.005(5)
C23 0.015(4) 0.031(5) 0.038(7) 0.006(4) -0.001(4) 0.000(4)
C25 0.023(4) 0.021(4) 0.016(5) -0.002(3) 0.006(3) 0.002(3)
C26 0.027(4) 0.025(4) 0.026(6) 0.009(4) 0.006(4) 0.011(4)
O1W 0.064(6) 0.082(7) 0.085(8) -0.022(6) 0.026(6) -0.039(6)
O2W 0.11(3) 0.05(2) 0.08(3) 0.00(2) 0.00(3) -0.03(2)

loop_
_atom_type_symbol
_atom_type_description
_atom_type_scat_dispersion_real
_atom_type_scat_dispersion_imag
_atom_type_scat_source
C C 0.0033 0.0016 'International Tables Vol C Tables 4.2.6.8 and 6.1.1.4'
Cu Cu 0.3201 1.2651 'International Tables Vol C Tables 4.2.6.8 and 6.1.1.4'
Mo Mo -1.6832 0.6857 'International Tables Vol C Tables 4.2.6.8 and 6.1.1.4'
N N 0.0061 0.0033 'International Tables Vol C Tables 4.2.6.8 and 6.1.1.4'
O O 0.0106 0.0060 'International Tables Vol C Tables 4.2.6.8 and 6.1.1.4'
P P 0.1023 0.0942 'International Tables Vol C Tables 4.2.6.8 and 6.1.1.4'
V V 0.3005 0.5294 'International Tables Vol C Tables 4.2.6.8 and 6.1.1.4'
H H 0.0000 0.0000 'International Tables Vol C Tables 4.2.6.8 and 6.1.1.4'

loop_
_geom_angle_atom_site_label_1
_geom_angle_atom_site_label_2
_geom_angle_atom_site_label_3
_geom_angle
_geom_angle_site_symmetry_1
_geom_angle_site_symmetry_3
N1 Cu1 N1 90.017(8) 7_454 12_666
N1 Cu1 N1 178.0(4) 7_454 .
N1 Cu1 N1 90.017(8) 12_666 .
N1 Cu1 N1 90.017(8) 7_454 14
N1 Cu1 N1 178.0(4) 12_666 14
N1 Cu1 N1 90.017(8) . 14
N1 Cu1 O1 91.0(2) 7_454 14
N1 Cu1 O1 89.0(2) 12_666 14
N1 Cu1 O1 91.0(2) . 14
N1 Cu1 O1 89.0(2) 14 14
N1 Cu1 O1 89.0(2) 7_454 .
N1 Cu1 O1 91.0(2) 12_666 .
N1 Cu1 O1 89.0(2) . .
N1 Cu1 O1 91.0(2) 14 .
O1 Cu1 O1 180.0 14 .
O8 Mo1 O4 104.9(3) . .
O8 Mo1 O6 102.0(3) . .
O4 Mo1 O6 98.6(3) . .
O8 Mo1 O10 96.1(3) . .
O4 Mo1 O10 87.1(2) . .
O6 Mo1 O10 158.9(2) . .
O8 Mo1 O9 96.4(3) . .
O4 Mo1 O9 154.3(2) . .
O6 Mo1 O9 90.8(2) . .
O10 Mo1 O9 76.3(2) . .
O8 Mo1 O3 165.8(2) . .
O4 Mo1 O3 89.2(2) . .
O6 Mo1 O3 75.8(2) . .
O10 Mo1 O3 84.0(2) . .
O9 Mo1 O3 69.8(2) . .
O8 Mo1 V1 97.6(2) . .
O4 Mo1 V1 121.78(17) . .
O6 Mo1 V1 128.22(18) . .
O10 Mo1 V1 37.00(15) . .
O9 Mo1 V1 39.29(15) . .
O3 Mo1 V1 73.98(14) . .
O7 Mo2 O2 104.7(3) . .
O7 Mo2 O5 102.4(3) . .
O2 Mo2 O5 98.0(3) . .
O7 Mo2 O9 99.0(3) . .
O2 Mo2 O9 152.2(2) . .
O5 Mo2 O9 90.8(2) . .
O7 Mo2 O10 98.7(3) . 7_454
O2 Mo2 O10 86.2(2) . 7_454
O5 Mo2 O10 156.6(2) . 7_454
O9 Mo2 O10 76.0(2) . 7_454
O7 Mo2 O3 166.9(2) . .
O2 Mo2 O3 88.3(2) . .
O5 Mo2 O3 74.1(2) . .
O9 Mo2 O3 68.8(2) . .
O10 Mo2 O3 83.0(2) 7_454 .
O7 Mo2 V1 100.5(2) . .
O2 Mo2 V1 120.58(17) . .
O5 Mo2 V1 127.55(17) . .
O9 Mo2 V1 39.09(15) . .
O10 Mo2 V1 36.89(15) 7_454 .
O3 Mo2 V1 73.13(14) . .
O11 Mo3 O2 101.8(3) . 12_667
O11 Mo3 O4 102.9(3) . 14_556
O2 Mo3 O4 87.1(2) 12_667 14_556
O11 Mo3 O5 102.8(3) . .
O2 Mo3 O5 155.4(2) 12_667 .
O4 Mo3 O5 89.1(3) 14_556 .
O11 Mo3 O6 100.8(3) . .
O2 Mo3 O6 89.7(3) 12_667 .
O4 Mo3 O6 156.3(2) 14_556 .
O5 Mo3 O6 84.1(3) . .
O11 Mo3 O3 170.7(3) . .
O2 Mo3 O3 83.9(2) 12_667 .
O4 Mo3 O3 84.7(2) 14_556 .
O5 Mo3 O3 71.5(2) . .
O6 Mo3 O3 71.6(2) . .
O1 V1 O10 119.71(19) . .
O1 V1 O10 119.71(19) . 7_454
O10 V1 O10 120.6(4) . 7_454
O1 V1 O9 107.81(19) . .
O10 V1 O9 81.4(2) . .
O10 V1 O9 81.1(2) 7_454 .
O1 V1 O9 107.81(19) . 7_454
O10 V1 O9 81.1(2) . 7_454
O10 V1 O9 81.4(2) 7_454 7_454
O9 V1 O9 144.4(4) . 7_454
O1 V1 Mo1 121.62(4) . .
O10 V1 Mo1 40.26(16) . .
O10 V1 Mo1 104.09(18) 7_454 .
O9 V1 Mo1 41.17(16) . .
O9 V1 Mo1 115.60(18) 7_454 .
O1 V1 Mo1 121.62(4) . 7_454
O10 V1 Mo1 104.09(18) . 7_454
O10 V1 Mo1 40.26(16) 7_454 7_454
O9 V1 Mo1 115.60(18) . 7_454
O9 V1 Mo1 41.17(16) 7_454 7_454
Mo1 V1 Mo1 116.76(7) . 7_454
O1 V1 Mo2 121.03(4) . .
O10 V1 Mo2 104.55(19) . .
O10 V1 Mo2 40.35(15) 7_454 .
O9 V1 Mo2 40.80(16) . .
O9 V1 Mo2 116.21(18) 7_454 .
Mo1 V1 Mo2 71.10(3) . .
Mo1 V1 Mo2 77.50(4) 7_454 .
O1 V1 Mo2 121.03(4) . 7_454
O10 V1 Mo2 40.35(15) . 7_454
O10 V1 Mo2 104.55(19) 7_454 7_454
O9 V1 Mo2 116.21(18) . 7_454
O9 V1 Mo2 40.80(16) 7_454 7_454
Mo1 V1 Mo2 77.50(4) . 7_454
Mo1 V1 Mo2 71.10(3) 7_454 7_454
Mo2 V1 Mo2 117.95(7) . 7_454
O3 P1 O3 109.1(2) 12_667 7_454
O3 P1 O3 109.1(2) 12_667 .
O3 P1 O3 110.2(4) 7_454 .
O3 P1 O3 110.2(4) 12_667 14_556
O3 P1 O3 109.1(2) 7_454 14_556
O3 P1 O3 109.1(2) . 14_556
V1 O1 Cu1 180.0 . .
Mo2 O2 V2 153.0(3) . 14_556
Mo2 O2 Mo3 153.0(3) . 14_556
V2 O2 Mo3 0.00(7) 14_556 14_556
P1 O3 Mo1 125.9(3) . .
P1 O3 Mo2 124.6(3) . .
Mo1 O3 Mo2 95.4(2) . .
P1 O3 Mo3 126.1(3) . .
Mo1 O3 Mo3 86.88(17) . .
Mo2 O3 Mo3 86.19(17) . .
Mo1 O4 V2 151.5(3) . 12_667
Mo1 O4 Mo3 151.5(3) . 12_667
V2 O4 Mo3 0.00(4) 12_667 12_667
Mo2 O5 Mo3 128.0(3) . .
Mo1 O6 Mo3 125.4(3) . .
V1 O9 Mo2 100.1(2) . .
V1 O9 Mo1 99.5(2) . .
Mo2 O9 Mo1 121.7(3) . .
V1 O10 Mo1 102.7(2) . .
V1 O10 Mo2 102.8(2) . 7_454
Mo1 O10 Mo2 141.4(3) . 7_454
C8 N1 C6 105.0(7) . .
C8 N1 Cu1 129.0(6) . .
C6 N1 Cu1 125.6(6) . .
C3 N3 C18 108.0(9) . .
C3 N3 C2 126.3(10) . .
C18 N3 C2 125.7(8) . .
C8 N5 C15 107.0(8) . .
C8 N5 C26 126.7(8) . .
C15 N5 C26 126.2(8) . .
C3 N7 C10 109.4(9) . .
C14 C1 C12 119.7(8) . .
C14 C1 C2 119.5(7) . .
C12 C1 C2 120.8(8) . .
N3 C2 C1 112.8(7) . .
N3 C2 H2A 109.0 . .
C1 C2 H2A 109.0 . .
N3 C2 H2B 109.0 . .
C1 C2 H2B 109.0 . .
H2A C2 H2B 107.8 . .
N7 C3 N3 108.2(11) . .
N7 C3 H3A 125.9 . .
N3 C3 H3A 125.9 . .
C15 C6 N1 108.3(9) . .
C15 C6 H6A 125.9 . .
N1 C6 H6A 125.9 . .
N1 C8 N5 112.1(8) . .
N1 C8 H8A 123.9 . .
N5 C8 H8A 123.9 . .
C18 C10 N7 107.2(11) . .
C18 C10 H10A 126.4 . .
N7 C10 H10A 126.4 . .
C1 C12 C23 119.6(8) . .
C1 C12 H12A 120.2 . .
C23 C12 H12A 120.2 . .
C1 C14 C17 120.7(8) . .
C1 C14 H14A 119.7 . .
C17 C14 H14A 119.7 . .
N5 C15 C6 107.7(8) . .
N5 C15 H15A 126.2 . .
C6 C15 H15A 126.2 . .
C14 C17 C25 120.5(8) . .
C14 C17 H17A 119.7 . .
C25 C17 H17A 119.7 . .
C10 C18 N3 107.1(10) . .
C10 C18 H18A 126.4 . .
N3 C18 H18A 126.4 . .
C25 C23 C12 120.9(8) . .
C25 C23 H23A 119.5 . .
C12 C23 H23A 119.5 . .
C23 C25 C17 118.6(8) . .
C23 C25 C26 120.9(8) . .
C17 C25 C26 120.4(7) . .
N5 C26 C25 112.8(7) . .
N5 C26 H26A 109.0 . .
C25 C26 H26A 109.0 . .
N5 C26 H26B 109.0 . .
C25 C26 H26B 109.0 . .
H26A C26 H26B 107.8 . .

loop_
_geom_bond_atom_site_label_1
_geom_bond_atom_site_label_2
_geom_bond_distance
_geom_bond_site_symmetry_2
Cu1 N1 2.038(7) 7_454
Cu1 N1 2.038(7) 12_666
Cu1 N1 2.038(7) .
Cu1 N1 2.038(7) 14
Cu1 O1 2.353(8) 14
Cu1 O1 2.353(8) .
Mo1 O8 1.695(6) .
Mo1 O4 1.793(6) .
Mo1 O6 1.813(6) .
Mo1 O10 2.042(5) .
Mo1 O9 2.057(6) .
Mo1 O3 2.398(6) .
Mo1 V1 3.0819(16) .
Mo2 O7 1.680(6) .
Mo2 O2 1.803(6) .
Mo2 O5 1.805(6) .
Mo2 O9 2.051(6) .
Mo2 O10 2.051(5) 7_454
Mo2 O3 2.454(6) .
Mo2 V1 3.0900(16) .
Mo3 O11 1.607(6) .
Mo3 O2 1.909(6) 12_667
Mo3 O4 1.915(6) 14_556
Mo3 O5 1.943(6) .
Mo3 O6 1.957(6) .
Mo3 O3 2.475(5) .
V1 O1 1.599(8) .
V1 O10 1.902(5) .
V1 O10 1.902(5) 7_454
V1 O9 1.979(5) .
V1 O9 1.979(5) 7_454
V1 Mo1 3.0819(16) 7_454
V1 Mo2 3.0900(16) 7_454
P1 O3 1.539(6) 12_667
P1 O3 1.539(6) 7_454
P1 O3 1.539(6) .
P1 O3 1.539(6) 14_556
O2 V2 1.909(6) 14_556
O2 Mo3 1.909(6) 14_556
O4 V2 1.915(6) 12_667
O4 Mo3 1.915(6) 12_667
O10 Mo2 2.051(5) 7_454
N1 C8 1.329(11) .
N1 C6 1.381(11) .
N3 C3 1.331(12) .
N3 C18 1.371(14) .
N3 C2 1.464(11) .
N5 C8 1.336(10) .
N5 C15 1.344(13) .
N5 C26 1.453(11) .
N7 C3 1.302(15) .
N7 C10 1.359(15) .
C1 C14 1.369(12) .
C1 C12 1.382(12) .
C1 C2 1.530(12) .
C2 H2A 0.9700 .
C2 H2B 0.9700 .
C3 H3A 0.9300 .
C6 C15 1.369(13) .
C6 H6A 0.9300 .
C8 H8A 0.9300 .
C10 C18 1.327(14) .
C10 H10A 0.9300 .
C12 C23 1.390(12) .
C12 H12A 0.9300 .
C14 C17 1.370(12) .
C14 H14A 0.9300 .
C15 H15A 0.9300 .
C17 C25 1.396(11) .
C17 H17A 0.9300 .
C18 H18A 0.9300 .
C23 C25 1.370(11) .
C23 H23A 0.9300 .
C25 C26 1.520(11) .
C26 H26A 0.9700 .
C26 H26B 0.9700 .
